data_2020383
loop_
_publ_author_name
'Skowron, A.'
'Brown, I.D.'

_publ_section_title
;
 Structure of Pb2 Sb2 S5
;
_journal_name_full 'Acta Crystallographica C (39,1983-)'
_journal_page_first 534
_journal_page_last 536
_journal_volume 46
_journal_year 1990
_chemical_formula_sum 'Pb2 S5 Sb2'
_chemical_name_systematic 'Pb2 Sb2 S5'
_space_group_IT_number 62
_symmetry_space_group_name_Hall '-P 2c 2ab'
_symmetry_space_group_name_H-M 'P b n m'
_cell_angle_alpha 90
_cell_angle_beta 90
_cell_angle_gamma 90
_cell_formula_units_Z 4
_cell_length_a 11.355
_cell_length_b 19.783
_cell_length_c 4.042
_cell_volume 907.979
_citation_journal_id_ASTM ACSCEE
_cod_data_source_file Skowron_ACSCEE_1990_1402.cif
_cod_data_source_block Pb2S5Sb2
_cod_original_cell_volume 907.9785
_cod_original_sg_symbol_Hall '-P 2ac 2n (z,x,y)'
_cod_database_code 2020383

loop_
_symmetry_equiv_pos_as_xyz
x,y,z
x+1/2,-y+1/2,-z
-x+1/2,y+1/2,-z+1/2
-x,-y,z+1/2
-x,-y,-z
-x-1/2,y-1/2,z
x-1/2,-y-1/2,z-1/2
x,y,-z-1/2

loop_
_atom_site_label
_atom_site_type_symbol
_atom_site_fract_x
_atom_site_fract_y
_atom_site_fract_z
_atom_site_occupancy
_atom_site_U_iso_or_equiv
S1 S-2 0.49501 0.267 0.25 1 0.0
Pb3 Pb+2 0.16781 0.20858 0.25 0.92 0.0
Sb2 Sb+3 0.70221 0.47582 0.25 0.82 0.0
Pb2 Pb+2 0.49835 0.09918 0.25 0.9 0.0
S5 S-2 0.74949 0.1712 0.25 1 0.0
Sb3 Sb+3 0.49835 0.09918 0.25 0.1 0.0
Sb4 Sb+3 0.16781 0.20858 0.25 0.08 0.0
S2 S-2 0.68168 0.86848 0.25 1 0.0
Pb1 Pb+2 0.70221 0.47582 0.25 0.18 0.0
Sb1 Sb+3 0.37573 0.37148 0.25 1 0.0
S3 S-2 0.13098 0.4788 0.25 1 0.0
S4 S-2 0.06594 0.07792 0.25 1 0.0
